data_9015404
loop_
_publ_author_name
'Vegas, A.'
'Vallet-Regi, M.'
'Gonzalez-Calbet, J. M.'
'Alario-Franco, M. A.'

_publ_section_title
;
 The ASnO3 (A = Ca, Sr) perovskites
;
_journal_issue 2
_journal_name_full 'Acta Crystallographica, Section B'
_journal_page_first 167
_journal_page_last 172
_journal_paper_doi 10.1107/S0108768186098403
_journal_volume 42
_journal_year 1986
_chemical_compound_source Synthetic
_chemical_formula_sum 'Ca O3 Sn'
_chemical_name_mineral Megawite
_space_group_IT_number 62
_symmetry_space_group_name_Hall '-P 2c 2ab'
_symmetry_space_group_name_H-M 'P b n m'
_cell_angle_alpha 90
_cell_angle_beta 90
_cell_angle_gamma 90
_cell_length_a 5.532
_cell_length_b 5.681
_cell_length_c 7.906
_cell_formula_units_Z 4
_cell_volume 248.464
_database_code_amcsd 0018625
_exptl_crystal_density_diffrn 5.528
_cod_original_formula_sum 'Ca Sn O3'
_cod_database_code 9015404

loop_
_space_group_symop_operation_xyz
x,y,z
x,y,1/2-z
-x,-y,1/2+z
1/2+x,1/2-y,1/2+z
1/2-x,1/2+y,1/2-z
1/2-x,1/2+y,z
1/2+x,1/2-y,-z
-x,-y,-z

loop_
_atom_site_label
_atom_site_fract_x
_atom_site_fract_y
_atom_site_fract_z
_atom_site_U_iso_or_equiv
Ca -0.01310 0.05090 0.25000 0.00750
Sn 0.00000 0.50000 0.00000 0.00350
O1 0.09940 0.46150 0.25000 0.00700
O2 0.69920 0.29810 0.05140 0.00700

loop_
_cod_related_entry_id
_cod_related_entry_database
_cod_related_entry_code
1 AMCSD 0018625
